data_7235051
loop_
_publ_author_name
'Felix Brunner'
'Nathalie Marinakis'
'Cedric Wobill'
'Markus Willgert'
'Cathrin D. Ertl'
'Tatjana Kosmalski'
'Markus Neuburger'
'Biljana Bozic-Weber'
'Thilo Glatzel'
'Edwin C. Constable'
'Catherine E. Housecroft'

_publ_section_title
;
 Modular synthesis of simple cycloruthenated complexes with
 state-of-the-art performance in p-type DSCs
;
_journal_name_full 'Journal of Materials Chemistry C'
_journal_page_first 9823
_journal_page_last 9833
_journal_paper_doi 10.1039/C6TC03874C
_journal_volume 4
_journal_year 2016
_chemical_absolute_configuration .
_chemical_formula_moiety 'C31 H23 Cl N5 Ru, F6 P'
_chemical_formula_sum 'C31 H23 Cl F6 N5 P Ru'
_chemical_formula_weight 747.04
_space_group_IT_number 14
_space_group_name_Hall '-P 2yn'
_space_group_name_H-M_alt 'P 1 21/n 1'
_symmetry_cell_setting monoclinic
_symmetry_space_group_name_Hall '-P 2yn'
_symmetry_space_group_name_H-M 'P 1 21/n 1'
_atom_sites_solution_hydrogens difmap
_atom_sites_solution_primary other
_cell_angle_alpha 90
_cell_angle_beta 110.666(2)
_cell_angle_gamma 90
_cell_formula_units_Z 4
_cell_length_a 12.9459(8)
_cell_length_b 17.2178(10)
_cell_length_c 14.0795(8)
_cell_measurement_reflns_used 9916
_cell_measurement_temperature 123
_cell_measurement_theta_max 69
_cell_measurement_theta_min 4
_cell_volume 2936.4(3)
_computing_cell_refinement 'Apex2 (Bruker AXS, 2006)'
_computing_data_collection 'Apex2 (Bruker AXS, 2006)'
_computing_data_reduction 'Apex2 (Bruker AXS, 2006)'
_computing_molecular_graphics 'CAMERON (Watkin et al., 1996)'
_computing_publication_material 'CRYSTALS (Betteridge et al., 2003)'
_computing_structure_refinement 'CRYSTALS (Betteridge et al., 2003)'
_computing_structure_solution 'Superflip (Palatinus & Chapuis, 2007)'
_diffrn_ambient_temperature 123
_diffrn_measured_fraction_theta_full 0.998
_diffrn_measured_fraction_theta_max 0.987
_diffrn_measurement_device Area
_diffrn_measurement_device_type 'Bruker Kappa Apex2'
_diffrn_measurement_method '\f & \w scans'
_diffrn_radiation_monochromator graphite
_diffrn_radiation_type 'Cu K\a'
_diffrn_radiation_wavelength 1.54178
_diffrn_reflns_av_R_equivalents 0.038
_diffrn_reflns_limit_h_max 15
_diffrn_reflns_limit_h_min -15
_diffrn_reflns_limit_k_max 20
_diffrn_reflns_limit_k_min -20
_diffrn_reflns_limit_l_max 17
_diffrn_reflns_limit_l_min -17
_diffrn_reflns_number 27090
_diffrn_reflns_theta_full 66.500
_diffrn_reflns_theta_max 68.982
_diffrn_reflns_theta_min 3.992
_diffrn_standards_interval_count .
_diffrn_standards_interval_time .
_diffrn_standards_number 0
_exptl_absorpt_coefficient_mu 6.304
_exptl_absorpt_correction_T_max 0.88
_exptl_absorpt_correction_T_min 0.73
_exptl_absorpt_correction_type multi-scan
_exptl_absorpt_process_details 'SADABS (Siemens, 1996)'
_exptl_crystal_colour purple
_exptl_crystal_density_diffrn 1.690
_exptl_crystal_density_method 'not measured'
_exptl_crystal_description needle
_exptl_crystal_F_000 1496
_exptl_crystal_size_max 0.210
_exptl_crystal_size_mid 0.050
_exptl_crystal_size_min 0.020
_refine_diff_density_max 0.62
_refine_diff_density_min -0.48
_refine_ls_extinction_method None
_refine_ls_goodness_of_fit_ref 1.1321
_refine_ls_hydrogen_treatment constr
_refine_ls_matrix_type full
_refine_ls_number_parameters 406
_refine_ls_number_reflns 4406
_refine_ls_number_restraints 0
_refine_ls_R_factor_all 0.0311
_refine_ls_R_factor_gt 0.0257
_refine_ls_shift/su_max 0.0004155
_refine_ls_shift/su_mean 0.0000429
_refine_ls_structure_factor_coef F
_refine_ls_weighting_details
;
 Method, part 1, Chebychev polynomial, (Watkin, 1994, Prince, 1982) 
 [weight] = 1.0/[A~0~*T~0~(x)+A~1~*T~1~(x) ... +A~n-1~]*T~n-1~(x)] 
 where A~i~ are the Chebychev coefficients listed below and x= Fcalc/Fmax 
 Method = Robust Weighting (Prince, 1982) 
 W = [weight] * [1-(deltaF/6*sigmaF)^2^]^2^ 
 A~i~ are: 
 0.114 0.663E-01 0.285E-01 
;
_refine_ls_weighting_scheme calc
_refine_ls_wR_factor_all 0.0360
_refine_ls_wR_factor_gt 0.0266
_refine_ls_wR_factor_ref 0.0251
_reflns_limit_h_max 14
_reflns_limit_h_min -15
_reflns_limit_k_max 20
_reflns_limit_k_min 0
_reflns_limit_l_max 17
_reflns_limit_l_min 0
_reflns_number_gt 4765
_reflns_number_total 5389
_reflns_threshold_expression I>2.0\s(I)
_cod_data_source_file J-Mater-Chem-C-2016-4-9823.cif
_cod_data_source_block 1
_cod_depositor_comments
;
The following automatic conversions were performed:

data item '_atom_sites_solution_primary' value 'Other' was changed to
'other' in accordance with the built-in table derived from the CIF
Core dictionary named 'cif_core.dic' version 2.4.5 last updated on
2014-11-21.

Automatic conversion script
Id: cif_fix_values 6909 2019-04-08 15:41:33Z antanas 
;
_cod_original_cell_volume 2936.38(17)
_cod_original_sg_symbol_H-M 'P 21/n'
_cod_database_code 7235051

loop_
_symmetry_equiv_pos_as_xyz
x,y,z
-x,-y,-z
-x+1/2,y+1/2,-z+1/2
x+1/2,-y+1/2,z+1/2

loop_
_atom_site_label
_atom_site_type_symbol
_atom_site_fract_x
_atom_site_fract_y
_atom_site_fract_z
_atom_site_U_iso_or_equiv
_atom_site_occupancy
_atom_site_adp_type
_atom_site_refinement_flags_posn
_atom_site_refinement_flags_adp
_atom_site_refinement_flags_occupancy
_atom_site_disorder_assembly
_atom_site_disorder_group
_atom_site_attached_hydrogens
Ru1 Ru 0.312230(12) 0.361689(9) 0.076690(12) 0.0119 1.0000 Uani . . . . . .
N1 N 0.47458(14) 0.32678(11) 0.12174(13) 0.0150 1.0000 Uani . . . . . .
N2 N 0.29709(15) 0.23970(11) 0.04665(13) 0.0159 1.0000 Uani . . . . . .
N3 N 0.29305(14) 0.38735(10) -0.06972(14) 0.0147 1.0000 Uani . . . . . .
N4 N 0.14742(14) 0.38573(10) 0.01825(14) 0.0145 1.0000 Uani . . . . . .
N5 N 0.32895(14) 0.35300(11) 0.22835(14) 0.0151 1.0000 Uani . . . . . .
C1 C 0.56298(18) 0.37396(14) 0.16073(18) 0.0207 1.0000 Uani . . . . . .
C2 C 0.67034(19) 0.34778(15) 0.1902(2) 0.0265 1.0000 Uani . . . . . .
C3 C 0.6895(2) 0.27018(16) 0.1776(2) 0.0285 1.0000 Uani . . . . . .
C4 C 0.6006(2) 0.22099(15) 0.13784(19) 0.0245 1.0000 Uani . . . . . .
C5 C 0.49330(18) 0.24968(13) 0.11201(16) 0.0170 1.0000 Uani . . . . . .
C6 C 0.39394(18) 0.20058(13) 0.07186(16) 0.0172 1.0000 Uani . . . . . .
C7 C 0.3966(2) 0.12015(14) 0.06134(18) 0.0231 1.0000 Uani . . . . . .
C8 C 0.2989(2) 0.07944(15) 0.02164(18) 0.0264 1.0000 Uani . . . . . .
C9 C 0.2000(2) 0.11967(14) -0.00764(19) 0.0246 1.0000 Uani . . . . . .
C10 C 0.20273(19) 0.19950(14) 0.00661(18) 0.0212 1.0000 Uani . . . . . .
C11 C 0.37301(19) 0.38708(14) -0.11021(17) 0.0190 1.0000 Uani . . . . . .
C12 C 0.35837(19) 0.41675(14) -0.20496(18) 0.0211 1.0000 Uani . . . . . .
C13 C 0.2571(2) 0.44817(15) -0.26200(17) 0.0234 1.0000 Uani . . . . . .
C14 C 0.17293(19) 0.44727(14) -0.22317(17) 0.0197 1.0000 Uani . . . . . .
C15 C 0.19179(18) 0.41548(12) -0.12775(16) 0.0155 1.0000 Uani . . . . . .
C16 C 0.10800(17) 0.41040(12) -0.08010(16) 0.0154 1.0000 Uani . . . . . .
C17 C -0.00294(18) 0.42787(13) -0.12965(18) 0.0190 1.0000 Uani . . . . . .
C18 C -0.07546(18) 0.42061(14) -0.07764(18) 0.0209 1.0000 Uani . . . . . .
C19 C -0.03587(19) 0.39599(14) 0.02179(19) 0.0214 1.0000 Uani . . . . . .
C20 C 0.07523(19) 0.37876(13) 0.06745(18) 0.0187 1.0000 Uani . . . . . .
C21 C 0.32915(19) 0.28628(14) 0.27867(18) 0.0200 1.0000 Uani . . . . . .
C22 C 0.3492(2) 0.28270(15) 0.38162(18) 0.0233 1.0000 Uani . . . . . .
C23 C 0.37023(19) 0.35164(16) 0.43485(17) 0.0238 1.0000 Uani . . . . . .
C24 C 0.37125(19) 0.42095(14) 0.38667(17) 0.0212 1.0000 Uani . . . . . .
C25 C 0.35021(16) 0.42102(13) 0.28219(17) 0.0165 1.0000 Uani . . . . . .
C26 C 0.35106(17) 0.48997(13) 0.22146(17) 0.0159 1.0000 Uani . . . . . .
C27 C 0.36379(18) 0.56572(13) 0.26123(18) 0.0201 1.0000 Uani . . . . . .
C28 C 0.36438(18) 0.62853(14) 0.20047(19) 0.0222 1.0000 Uani . . . . . .
C29 C 0.35323(18) 0.61618(13) 0.10011(19) 0.0206 1.0000 Uani . . . . . .
C30 C 0.34088(17) 0.54124(13) 0.06038(18) 0.0179 1.0000 Uani . . . . . .
C31 C 0.33880(16) 0.47524(13) 0.11908(17) 0.0144 1.0000 Uani . . . . . .
Cl1 Cl 0.39716(6) 0.35044(5) 0.56460(4) 0.0393 1.0000 Uani . . . . . .
H11 H 0.5491 0.4259 0.1671 0.0248 1.0000 Uiso R . . . . .
H21 H 0.7279 0.3827 0.2177 0.0321 1.0000 Uiso R . . . . .
H31 H 0.7604 0.2507 0.1960 0.0341 1.0000 Uiso R . . . . .
H41 H 0.6098 0.1691 0.1267 0.0292 1.0000 Uiso R . . . . .
H71 H 0.4630 0.0946 0.0808 0.0283 1.0000 Uiso R . . . . .
H81 H 0.3005 0.0254 0.0148 0.0320 1.0000 Uiso R . . . . .
H91 H 0.1327 0.0938 -0.0366 0.0296 1.0000 Uiso R . . . . .
H101 H 0.1371 0.2280 -0.0118 0.0252 1.0000 Uiso R . . . . .
H111 H 0.4409 0.3654 -0.0708 0.0231 1.0000 Uiso R . . . . .
H121 H 0.4161 0.4161 -0.2292 0.0250 1.0000 Uiso R . . . . .
H131 H 0.2462 0.4694 -0.3257 0.0277 1.0000 Uiso R . . . . .
H141 H 0.1052 0.4681 -0.2598 0.0243 1.0000 Uiso R . . . . .
H171 H -0.0265 0.4441 -0.1966 0.0230 1.0000 Uiso R . . . . .
H181 H -0.1490 0.4316 -0.1091 0.0255 1.0000 Uiso R . . . . .
H191 H -0.0810 0.3909 0.0595 0.0261 1.0000 Uiso R . . . . .
H201 H 0.1013 0.3621 0.1336 0.0220 1.0000 Uiso R . . . . .
H211 H 0.3146 0.2410 0.2394 0.0235 1.0000 Uiso R . . . . .
H221 H 0.3473 0.2362 0.4135 0.0280 1.0000 Uiso R . . . . .
H241 H 0.3864 0.4664 0.4234 0.0246 1.0000 Uiso R . . . . .
H271 H 0.3721 0.5732 0.3295 0.0242 1.0000 Uiso R . . . . .
H281 H 0.3734 0.6782 0.2263 0.0262 1.0000 Uiso R . . . . .
H291 H 0.3540 0.6579 0.0589 0.0248 1.0000 Uiso R . . . . .
H301 H 0.3335 0.5350 -0.0074 0.0213 1.0000 Uiso R . . . . .
P1 P 0.02797(5) 0.37145(4) 0.34561(5) 0.0256 1.0000 Uani . . . . . .
F1 F -0.0392(2) 0.43207(13) 0.38723(15) 0.0703 1.0000 Uani . . . . . .
F2 F -0.06811(14) 0.37326(15) 0.23811(13) 0.0579 1.0000 Uani . . . . . .
F3 F 0.09894(17) 0.31514(11) 0.30546(17) 0.0568 1.0000 Uani . . . . . .
F4 F 0.12446(17) 0.37544(14) 0.45410(14) 0.0635 1.0000 Uani . . . . . .
F5 F -0.02648(17) 0.30119(11) 0.38320(15) 0.0523 1.0000 Uani . . . . . .
F6 F 0.08328(16) 0.44366(10) 0.30875(13) 0.0460 1.0000 Uani . . . . . .

loop_
_atom_site_aniso_label
_atom_site_aniso_U_11
_atom_site_aniso_U_22
_atom_site_aniso_U_33
_atom_site_aniso_U_23
_atom_site_aniso_U_13
_atom_site_aniso_U_12
Ru1 0.01051(8) 0.01109(8) 0.01523(8) 0.00040(7) 0.00612(6) 0.00121(6)
N1 0.0142(9) 0.0163(9) 0.0155(9) 0.0018(7) 0.0066(7) 0.0023(7)
N2 0.0187(9) 0.0153(9) 0.0165(9) -0.0007(7) 0.0095(7) 0.0000(7)
N3 0.0134(8) 0.0133(9) 0.0188(9) -0.0023(7) 0.0073(7) 0.0003(7)
N4 0.0143(9) 0.0104(8) 0.0199(9) -0.0033(7) 0.0076(7) -0.0008(7)
N5 0.0116(8) 0.0152(9) 0.0199(9) 0.0001(8) 0.0074(7) 0.0008(7)
C1 0.0172(11) 0.0158(12) 0.0286(12) 0.0004(9) 0.0073(9) 0.0015(9)
C2 0.0144(11) 0.0281(14) 0.0360(14) 0.0022(11) 0.0075(10) -0.0006(10)
C3 0.0175(12) 0.0322(14) 0.0357(14) 0.0050(11) 0.0092(10) 0.0100(10)
C4 0.0226(12) 0.0215(12) 0.0301(13) 0.0015(10) 0.0101(10) 0.0087(10)
C5 0.0215(11) 0.0162(11) 0.0159(10) 0.0016(9) 0.0097(9) 0.0048(9)
C6 0.0219(11) 0.0182(11) 0.0137(10) 0.0023(9) 0.0091(9) 0.0033(9)
C7 0.0300(13) 0.0174(12) 0.0228(12) 0.0011(9) 0.0104(10) 0.0065(10)
C8 0.0419(15) 0.0150(12) 0.0253(12) -0.0024(10) 0.0156(11) -0.0013(10)
C9 0.0287(13) 0.0205(13) 0.0257(12) -0.0032(10) 0.0107(10) -0.0060(10)
C10 0.0216(11) 0.0203(12) 0.0220(11) -0.0008(9) 0.0082(9) -0.0017(9)
C11 0.0169(11) 0.0215(12) 0.0212(11) -0.0013(9) 0.0098(9) 0.0008(9)
C12 0.0198(11) 0.0252(12) 0.0225(11) -0.0033(10) 0.0127(9) -0.004(1)
C13 0.0282(12) 0.0255(13) 0.0160(11) 0.0020(9) 0.0072(9) -0.0038(10)
C14 0.0170(10) 0.0199(11) 0.0199(11) 0.0021(9) 0.0037(9) 0.0000(9)
C15 0.0172(10) 0.0114(10) 0.0171(10) -0.0027(8) 0.0052(8) -0.0008(8)
C16 0.0152(10) 0.0111(10) 0.0204(11) -0.0026(8) 0.0069(9) -0.0002(8)
C17 0.0163(11) 0.0164(11) 0.0227(11) -0.0004(9) 0.0050(9) 0.0014(9)
C18 0.0104(10) 0.0195(12) 0.0314(13) -0.0041(10) 0.0057(9) 0.0004(9)
C19 0.0161(11) 0.0195(12) 0.0328(13) -0.0060(10) 0.0140(10) -0.0031(9)
C20 0.0183(11) 0.0172(12) 0.0240(11) -0.0016(9) 0.0116(9) 0.0002(9)
C21 0.0215(11) 0.0161(11) 0.0238(12) 0.0022(9) 0.0098(9) 0.0003(9)
C22 0.0239(12) 0.0235(12) 0.0234(12) 0.0067(10) 0.0094(10) 0.0001(10)
C23 0.0177(11) 0.0371(15) 0.0157(11) 0.0025(10) 0.0047(9) -0.0013(10)
C24 0.0190(11) 0.0248(12) 0.0191(11) -0.0053(10) 0.0057(9) -0.0013(9)
C25 0.0094(10) 0.0196(11) 0.0200(11) -0.0015(9) 0.0048(8) 0.0012(8)
C26 0.0100(10) 0.0166(11) 0.0211(11) -0.0013(9) 0.0056(8) 0.0011(8)
C27 0.0174(11) 0.0189(12) 0.0235(11) -0.0045(9) 0.0066(9) -0.0010(9)
C28 0.0153(10) 0.0147(11) 0.0367(13) -0.0049(10) 0.0091(10) -0.0005(9)
C29 0.0131(10) 0.0151(11) 0.0355(13) 0.0050(9) 0.0111(10) 0.0013(8)
C30 0.0124(10) 0.0198(12) 0.0232(11) 0.0019(9) 0.0085(9) 0.0008(9)
C31 0.0075(9) 0.0140(11) 0.0215(11) 0.0001(9) 0.0050(8) 0.0016(8)
Cl1 0.0459(4) 0.0540(4) 0.0145(3) 0.0015(3) 0.0062(3) -0.0106(3)
P1 0.0244(3) 0.0276(3) 0.0265(3) 0.0060(3) 0.0111(3) 0.0078(3)
F1 0.1198(19) 0.0641(14) 0.0530(12) 0.0271(10) 0.0627(13) 0.0541(13)
F2 0.0266(8) 0.1156(18) 0.0295(9) 0.0011(10) 0.0076(7) -0.0088(10)
F3 0.0694(13) 0.0356(10) 0.0902(15) 0.0155(10) 0.0589(12) 0.0230(9)
F4 0.0573(12) 0.0832(16) 0.0352(10) 0.0238(10) -0.0021(9) -0.0129(11)
F5 0.0628(12) 0.0491(11) 0.0594(12) -0.0014(9) 0.0395(10) -0.0153(9)
F6 0.0653(12) 0.0369(9) 0.0361(9) 0.0096(8) 0.0181(8) -0.0075(9)

loop_
_atom_type_symbol
_atom_type_scat_dispersion_real
_atom_type_scat_dispersion_imag
_atom_type_scat_Cromer_Mann_a1
_atom_type_scat_Cromer_Mann_b1
_atom_type_scat_Cromer_Mann_a2
_atom_type_scat_Cromer_Mann_b2
_atom_type_scat_Cromer_Mann_a3
_atom_type_scat_Cromer_Mann_b3
_atom_type_scat_Cromer_Mann_a4
_atom_type_scat_Cromer_Mann_b4
_atom_type_scat_Cromer_Mann_c
_atom_type_scat_source
C 0.0181 0.0091 2.3100 20.8439 1.0200 10.2075 1.5886 0.5687 0.8650 51.6512 0.2156 'International Tables Vol C 4.2.6.8 and 6.1.1.4'
H 0.0000 0.0000 0.4930 10.5109 0.3229 26.1257 0.1402 3.1424 0.0408 57.7998 0.0030 'International Tables Vol C 4.2.6.8 and 6.1.1.4'
N 0.0311 0.0180 12.2126 0.0057 3.1322 9.8933 2.0125 28.9975 1.1663 0.5826 -11.5290 'International Tables Vol C 4.2.6.8 and 6.1.1.4'
F 0.0727 0.0534 3.5392 10.2825 2.6412 4.2944 1.5170 0.2615 1.0243 26.1476 0.2776 'International Tables Vol C 4.2.6.8 and 6.1.1.4'
P 0.2955 0.4335 6.4345 1.9067 4.1791 27.1570 1.7800 0.5260 1.4908 68.1645 1.1149 'International Tables Vol C 4.2.6.8 and 6.1.1.4'
Cl 0.3639 0.7018 11.4604 0.0104 7.1964 1.1662 6.2556 18.5194 1.6455 47.7784 -9.5574 'International Tables Vol C 4.2.6.8 and 6.1.1.4'
Ru 0.0552 3.2960 19.2674 0.8085 12.9182 8.4347 4.8634 24.7997 1.5676 94.2928 5.3787 'International Tables Vol C 4.2.6.8 and 6.1.1.4'

loop_
_geom_angle_atom_site_label_1
_geom_angle_site_symmetry_1
_geom_angle_atom_site_label_2
_geom_angle_site_symmetry_2
_geom_angle_atom_site_label_3
_geom_angle_site_symmetry_3
_geom_angle
_geom_angle_publ_flag
N1 . Ru1 . N2 . 77.67(7) yes
N1 . Ru1 . N3 . 96.99(7) yes
N2 . Ru1 . N3 . 92.46(7) yes
N1 . Ru1 . N4 . 172.76(7) yes
N2 . Ru1 . N4 . 96.30(7) yes
N3 . Ru1 . N4 . 79.11(7) yes
N1 . Ru1 . N5 . 86.42(7) yes
N2 . Ru1 . N5 . 95.84(7) yes
N3 . Ru1 . N5 . 171.53(7) yes
N4 . Ru1 . N5 . 98.29(7) yes
N1 . Ru1 . C31 . 98.13(8) yes
N2 . Ru1 . C31 . 174.17(8) yes
N3 . Ru1 . C31 . 92.06(8) yes
N4 . Ru1 . C31 . 88.16(7) yes
N5 . Ru1 . C31 . 79.76(8) yes
Ru1 . N1 . C1 . 125.13(15) yes
Ru1 . N1 . C5 . 116.81(15) yes
C1 . N1 . C5 . 118.05(19) yes
Ru1 . N2 . C6 . 115.13(15) yes
Ru1 . N2 . C10 . 126.57(16) yes
C6 . N2 . C10 . 118.3(2) yes
Ru1 . N3 . C11 . 126.21(15) yes
Ru1 . N3 . C15 . 115.53(14) yes
C11 . N3 . C15 . 117.84(19) yes
Ru1 . N4 . C16 . 115.86(14) yes
Ru1 . N4 . C20 . 126.13(15) yes
C16 . N4 . C20 . 118.01(19) yes
Ru1 . N5 . C21 . 125.61(15) yes
Ru1 . N5 . C25 . 115.83(14) yes
C21 . N5 . C25 . 118.35(19) yes
N1 . C1 . C2 . 123.0(2) yes
N1 . C1 . H11 . 117.1 no
C2 . C1 . H11 . 119.8 no
C1 . C2 . C3 . 119.0(2) yes
C1 . C2 . H21 . 119.3 no
C3 . C2 . H21 . 121.7 no
C2 . C3 . C4 . 119.0(2) yes
C2 . C3 . H31 . 121.4 no
C4 . C3 . H31 . 119.6 no
C3 . C4 . C5 . 120.0(2) yes
C3 . C4 . H41 . 121.7 no
C5 . C4 . H41 . 118.3 no
C4 . C5 . N1 . 120.9(2) yes
C4 . C5 . C6 . 123.4(2) yes
N1 . C5 . C6 . 115.73(19) yes
C5 . C6 . N2 . 114.6(2) yes
C5 . C6 . C7 . 124.0(2) yes
N2 . C6 . C7 . 121.4(2) yes
C6 . C7 . C8 . 119.6(2) yes
C6 . C7 . H71 . 120.0 no
C8 . C7 . H71 . 120.4 no
C7 . C8 . C9 . 119.0(2) yes
C7 . C8 . H81 . 119.7 no
C9 . C8 . H81 . 121.2 no
C8 . C9 . C10 . 118.6(2) yes
C8 . C9 . H91 . 120.8 no
C10 . C9 . H91 . 120.5 no
C9 . C10 . N2 . 123.0(2) yes
C9 . C10 . H101 . 120.4 no
N2 . C10 . H101 . 116.6 no
N3 . C11 . C12 . 123.0(2) yes
N3 . C11 . H111 . 116.8 no
C12 . C11 . H111 . 120.1 no
C11 . C12 . C13 . 119.0(2) yes
C11 . C12 . H121 . 120.0 no
C13 . C12 . H121 . 121.0 no
C12 . C13 . C14 . 119.0(2) yes
C12 . C13 . H131 . 120.2 no
C14 . C13 . H131 . 120.8 no
C13 . C14 . C15 . 119.5(2) yes
C13 . C14 . H141 . 120.2 no
C15 . C14 . H141 . 120.3 no
C14 . C15 . N3 . 121.5(2) yes
C14 . C15 . C16 . 124.0(2) yes
N3 . C15 . C16 . 114.48(19) yes
C15 . C16 . N4 . 114.28(18) yes
C15 . C16 . C17 . 123.9(2) yes
N4 . C16 . C17 . 121.8(2) yes
C16 . C17 . C18 . 119.2(2) yes
C16 . C17 . H171 . 119.2 no
C18 . C17 . H171 . 121.6 no
C17 . C18 . C19 . 119.1(2) yes
C17 . C18 . H181 . 120.6 no
C19 . C18 . H181 . 120.3 no
C18 . C19 . C20 . 119.4(2) yes
C18 . C19 . H191 . 122.0 no
C20 . C19 . H191 . 118.6 no
C19 . C20 . N4 . 122.4(2) yes
C19 . C20 . H201 . 119.2 no
N4 . C20 . H201 . 118.4 no
N5 . C21 . C22 . 123.7(2) yes
N5 . C21 . H211 . 115.9 no
C22 . C21 . H211 . 120.5 no
C21 . C22 . C23 . 117.4(2) yes
C21 . C22 . H221 . 121.5 no
C23 . C22 . H221 . 121.1 no
C22 . C23 . C24 . 120.9(2) yes
C22 . C23 . Cl1 . 119.33(19) yes
C24 . C23 . Cl1 . 119.8(2) yes
C23 . C24 . C25 . 119.2(2) yes
C23 . C24 . H241 . 119.9 no
C25 . C24 . H241 . 121.0 no
C24 . C25 . N5 . 120.5(2) yes
C24 . C25 . C26 . 125.2(2) yes
N5 . C25 . C26 . 114.29(19) yes
C25 . C26 . C27 . 122.9(2) yes
C25 . C26 . C31 . 115.31(19) yes
C27 . C26 . C31 . 121.8(2) yes
C26 . C27 . C28 . 120.4(2) yes
C26 . C27 . H271 . 119.4 no
C28 . C27 . H271 . 120.3 no
C27 . C28 . C29 . 119.4(2) yes
C27 . C28 . H281 . 120.7 no
C29 . C28 . H281 . 119.9 no
C28 . C29 . C30 . 120.5(2) yes
C28 . C29 . H291 . 120.0 no
C30 . C29 . H291 . 119.5 no
C29 . C30 . C31 . 122.3(2) yes
C29 . C30 . H301 . 118.3 no
C31 . C30 . H301 . 119.4 no
C26 . C31 . C30 . 115.7(2) yes
C26 . C31 . Ru1 . 114.62(16) yes
C30 . C31 . Ru1 . 129.59(17) yes
F1 . P1 . F2 . 89.55(12) yes
F1 . P1 . F3 . 176.96(14) yes
F2 . P1 . F3 . 91.72(12) yes
F1 . P1 . F4 . 87.95(13) yes
F2 . P1 . F4 . 176.40(14) yes
F3 . P1 . F4 . 90.65(13) yes
F1 . P1 . F5 . 90.72(11) yes
F2 . P1 . F5 . 92.43(11) yes
F3 . P1 . F5 . 91.99(11) yes
F4 . P1 . F5 . 90.19(11) yes
F1 . P1 . F6 . 88.57(12) yes
F2 . P1 . F6 . 88.01(11) yes
F3 . P1 . F6 . 88.71(10) yes
F4 . P1 . F6 . 89.34(10) yes
F5 . P1 . F6 . 179.16(11) yes

loop_
_geom_bond_atom_site_label_1
_geom_bond_site_symmetry_1
_geom_bond_atom_site_label_2
_geom_bond_site_symmetry_2
_geom_bond_distance
_geom_bond_publ_flag
Ru1 . N1 . 2.0591(17) yes
Ru1 . N2 . 2.1378(19) yes
Ru1 . N3 . 2.0360(18) yes
Ru1 . N4 . 2.0400(18) yes
Ru1 . N5 . 2.0742(18) yes
Ru1 . C31 . 2.038(2) yes
N1 . C1 . 1.352(3) yes
N1 . C5 . 1.365(3) yes
N2 . C6 . 1.356(3) yes
N2 . C10 . 1.343(3) yes
N3 . C11 . 1.346(3) yes
N3 . C15 . 1.365(3) yes
N4 . C16 . 1.364(3) yes
N4 . C20 . 1.351(3) yes
N5 . C21 . 1.349(3) yes
N5 . C25 . 1.369(3) yes
C1 . C2 . 1.378(3) yes
C1 . H11 . 0.923 no
C2 . C3 . 1.381(4) yes
C2 . H21 . 0.929 no
C3 . C4 . 1.378(4) yes
C3 . H31 . 0.924 no
C4 . C5 . 1.396(3) yes
C4 . H41 . 0.923 no
C5 . C6 . 1.475(3) yes
C6 . C7 . 1.395(3) yes
C7 . C8 . 1.380(4) yes
C7 . H71 . 0.918 no
C8 . C9 . 1.384(4) yes
C8 . H81 . 0.936 no
C9 . C10 . 1.388(4) yes
C9 . H91 . 0.935 no
C10 . H101 . 0.935 no
C11 . C12 . 1.378(3) yes
C11 . H111 . 0.936 no
C12 . C13 . 1.384(3) yes
C12 . H121 . 0.925 no
C13 . C14 . 1.380(3) yes
C13 . H131 . 0.933 no
C14 . C15 . 1.390(3) yes
C14 . H141 . 0.919 no
C15 . C16 . 1.466(3) yes
C16 . C17 . 1.390(3) yes
C17 . C18 . 1.385(3) yes
C17 . H171 . 0.926 no
C18 . C19 . 1.377(3) yes
C18 . H181 . 0.917 no
C19 . C20 . 1.385(3) yes
C19 . H191 . 0.922 no
C20 . H201 . 0.918 no
C21 . C22 . 1.381(3) yes
C21 . H211 . 0.936 no
C22 . C23 . 1.379(4) yes
C22 . H221 . 0.923 no
C23 . C24 . 1.375(4) yes
C23 . Cl1 . 1.735(2) yes
C24 . C25 . 1.398(3) yes
C24 . H241 . 0.921 no
C25 . C26 . 1.465(3) yes
C26 . C27 . 1.406(3) yes
C26 . C31 . 1.416(3) yes
C27 . C28 . 1.381(3) yes
C27 . H271 . 0.937 no
C28 . C29 . 1.385(4) yes
C28 . H281 . 0.920 no
C29 . C30 . 1.393(3) yes
C29 . H291 . 0.925 no
C30 . C31 . 1.411(3) yes
C30 . H301 . 0.932 no
P1 . F1 . 1.5963(19) yes
P1 . F2 . 1.5844(18) yes
P1 . F3 . 1.5717(18) yes
P1 . F4 . 1.5974(19) yes
P1 . F5 . 1.5823(19) yes
P1 . F6 . 1.6094(18) yes
